data_2221654
loop_
_publ_author_name
'Hu, Tuoping'

_publ_section_title
;
 1,1'-Dimethyl-4,4'-bipyridinium bis(triiodide)
;
_journal_coeditor_code EZ2167
_journal_issue 5
_journal_name_full 'Acta Crystallographica Section E'
_journal_page_first o1162
_journal_paper_doi 10.1107/S1600536809015207
_journal_volume 65
_journal_year 2009
_chemical_formula_iupac 'C12 H14 N2 2+, 2I3 -'
_chemical_formula_moiety 'C12 H14 N2 2+, 2(I3 -)'
_chemical_formula_sum 'C12 H14 I6 N2'
_chemical_formula_weight 947.65
_chemical_name_systematic
;
1,1'-Dimethyl-4,4'-bipyridinium bis(triiodide)
;
_space_group_IT_number 2
_symmetry_cell_setting triclinic
_symmetry_space_group_name_Hall '-P 1'
_symmetry_space_group_name_H-M 'P -1'
_atom_sites_solution_hydrogens geom
_atom_sites_solution_primary direct
_atom_sites_solution_secondary difmap
_cell_angle_alpha 90.306(5)
_cell_angle_beta 94.192(4)
_cell_angle_gamma 102.332(5)
_cell_formula_units_Z 1
_cell_length_a 7.5457(4)
_cell_length_b 7.9541(6)
_cell_length_c 9.3029(6)
_cell_measurement_reflns_used 4412
_cell_measurement_temperature 296(2)
_cell_measurement_theta_max 27.6
_cell_measurement_theta_min 2.6
_cell_volume 543.88(6)
_computing_cell_refinement 'SAINT-Plus (Bruker, 2007)'
_computing_data_collection 'SMART (Bruker, 2007)'
_computing_data_reduction 'SAINT-Plus (Bruker, 2007)'
_computing_molecular_graphics 'SHELXTL (Sheldrick, 2008)'
_computing_publication_material 'SHELXTL (Sheldrick, 2008)'
_computing_structure_refinement 'SHELXL97 (Sheldrick, 2008)'
_computing_structure_solution 'SHELXS97 (Sheldrick, 2008)'
_diffrn_ambient_temperature 296(2)
_diffrn_measured_fraction_theta_full 0.993
_diffrn_measured_fraction_theta_max 0.993
_diffrn_measurement_device_type 'Bruker SMART CCD area-detector'
_diffrn_measurement_method '\f and \w'
_diffrn_radiation_monochromator graphite
_diffrn_radiation_source 'fine-focus sealed tube'
_diffrn_radiation_type MoK\a
_diffrn_radiation_wavelength 0.71073
_diffrn_reflns_av_R_equivalents 0.052
_diffrn_reflns_av_sigmaI/netI 0.047
_diffrn_reflns_limit_h_max 10
_diffrn_reflns_limit_h_min -10
_diffrn_reflns_limit_k_max 10
_diffrn_reflns_limit_k_min -10
_diffrn_reflns_limit_l_max 12
_diffrn_reflns_limit_l_min -11
_diffrn_reflns_number 12956
_diffrn_reflns_theta_full 28.30
_diffrn_reflns_theta_max 28.3
_diffrn_reflns_theta_min 3.9
_diffrn_standards_decay_% 0
_diffrn_standards_interval_count 0
_diffrn_standards_number 0
_exptl_absorpt_coefficient_mu 8.562
_exptl_absorpt_correction_T_max 0.504
_exptl_absorpt_correction_T_min 0.211
_exptl_absorpt_correction_type multi-scan
_exptl_absorpt_process_details '(SADABS; Sheldrick, 1996)'
_exptl_crystal_colour black
_exptl_crystal_density_diffrn 2.893
_exptl_crystal_density_method 'not measured'
_exptl_crystal_description prism
_exptl_crystal_F_000 418
_exptl_crystal_size_max 0.22
_exptl_crystal_size_mid 0.16
_exptl_crystal_size_min 0.08
_refine_diff_density_max 0.97
_refine_diff_density_min -0.86
_refine_ls_extinction_coef 0.0028(3)
_refine_ls_extinction_expression Fc^*^=kFc[1+0.001xFc^2^\l^3^/sin(2\q)]^-1/4^
_refine_ls_extinction_method 'SHELXL97 (Sheldrick, 2008)'
_refine_ls_goodness_of_fit_ref 1.016
_refine_ls_hydrogen_treatment constr
_refine_ls_matrix_type full
_refine_ls_number_parameters 93
_refine_ls_number_reflns 2683
_refine_ls_number_restraints 0
_refine_ls_restrained_S_all 1.016
_refine_ls_R_factor_all 0.102
_refine_ls_R_factor_gt 0.040
_refine_ls_shift/su_max 0.000
_refine_ls_shift/su_mean 0.000
_refine_ls_structure_factor_coef Fsqd
_refine_ls_weighting_details 'calc w=1/[\s^2^(Fo^2^)+(0.005P)^2^+2.2853P] where P=(Fo^2^+2Fc^2^)/3'
_refine_ls_weighting_scheme calc
_refine_ls_wR_factor_gt 0.058
_refine_ls_wR_factor_ref 0.073
_reflns_number_gt 1468
_reflns_number_total 2683
_reflns_threshold_expression I>2\s(I)
_cod_data_source_file ez2167.cif
_cod_data_source_block I
_cod_database_code 2221654
_cod_database_fobs_code 2221654

loop_
_symmetry_equiv_pos_as_xyz
'x, y, z'
'-x, -y, -z'

loop_
_atom_site_type_symbol
_atom_site_label
_atom_site_fract_x
_atom_site_fract_y
_atom_site_fract_z
_atom_site_U_iso_or_equiv
_atom_site_adp_type
_atom_site_calc_flag
_atom_site_refinement_flags
_atom_site_occupancy
_atom_site_disorder_assembly
_atom_site_disorder_group
I I1 0.11371(7) 0.64766(7) 0.84204(6) 0.0705(2) Uani d . 1 . .
I I2 0.19121(6) 0.80427(6) 0.56237(6) 0.05927(17) Uani d . 1 . .
I I3 0.25337(8) 0.96496(8) 0.28546(6) 0.0816(2) Uani d . 1 . .
N N1 0.3773(9) 0.2800(7) 0.8128(7) 0.0588(16) Uani d . 1 . .
C C1 0.3276(13) 0.1852(11) 0.9438(9) 0.085(3) Uani d . 1 . .
H H1A 0.4248 0.2166 1.0179 0.128 Uiso calc R 1 . .
H H1B 0.3064 0.0638 0.9235 0.128 Uiso calc R 1 . .
H H1C 0.2190 0.2131 0.9758 0.128 Uiso calc R 1 . .
C C2 0.5358(12) 0.3875(11) 0.8116(9) 0.074(2) Uani d . 1 . .
H H2 0.6149 0.4034 0.8944 0.088 Uiso calc R 1 . .
C C3 0.2652(11) 0.2566(10) 0.6956(10) 0.072(2) Uani d . 1 . .
H H3 0.1526 0.1813 0.6969 0.086 Uiso calc R 1 . .
C C4 0.5864(9) 0.4764(10) 0.6903(8) 0.061(2) Uani d . 1 . .
H H4 0.6984 0.5532 0.6924 0.074 Uiso calc R 1 . .
C C5 0.3120(10) 0.3414(10) 0.5722(8) 0.066(2) Uani d . 1 . .
H H5 0.2309 0.3216 0.4906 0.079 Uiso calc R 1 . .
C C6 0.4743(8) 0.4540(7) 0.5658(7) 0.0396(14) Uani d . 1 . .

loop_
_atom_site_aniso_label
_atom_site_aniso_U_11
_atom_site_aniso_U_22
_atom_site_aniso_U_33
_atom_site_aniso_U_12
_atom_site_aniso_U_13
_atom_site_aniso_U_23
I1 0.0689(4) 0.0899(4) 0.0576(3) 0.0291(3) 0.0010(3) 0.0076(3)
I2 0.0503(3) 0.0648(3) 0.0672(3) 0.0224(2) 0.0040(2) 0.0045(2)
I3 0.0838(4) 0.0895(4) 0.0816(4) 0.0335(3) 0.0267(3) 0.0292(3)
N1 0.066(4) 0.051(4) 0.063(4) 0.016(3) 0.016(4) 0.010(3)
C1 0.106(7) 0.076(6) 0.075(6) 0.017(5) 0.017(5) 0.015(5)
C2 0.071(6) 0.088(6) 0.061(5) 0.020(5) -0.011(4) 0.015(5)
C3 0.062(5) 0.066(5) 0.078(6) -0.010(4) 0.011(5) -0.003(5)
C4 0.039(4) 0.077(5) 0.058(5) -0.004(4) -0.016(3) 0.006(4)
C5 0.052(5) 0.080(6) 0.054(5) -0.007(4) -0.003(4) -0.001(4)
C6 0.031(3) 0.032(3) 0.054(4) 0.005(3) -0.002(3) -0.003(3)

loop_
_atom_type_symbol
_atom_type_description
_atom_type_scat_dispersion_real
_atom_type_scat_dispersion_imag
_atom_type_scat_source
C C 0.0033 0.0016 'International Tables Vol C Tables 4.2.6.8 and 6.1.1.4'
H H 0.0000 0.0000 'International Tables Vol C Tables 4.2.6.8 and 6.1.1.4'
N N 0.0061 0.0033 'International Tables Vol C Tables 4.2.6.8 and 6.1.1.4'
I I -0.4742 1.8119 'International Tables Vol C Tables 4.2.6.8 and 6.1.1.4'

loop_
_geom_angle_atom_site_label_1
_geom_angle_atom_site_label_2
_geom_angle_atom_site_label_3
_geom_angle_site_symmetry_1
_geom_angle_site_symmetry_3
_geom_angle
_geom_angle_publ_flag
I3 I2 I1 . . 177.49(2) y
C2 N1 C3 . . 119.7(7) ?
C2 N1 C1 . . 119.8(7) ?
C3 N1 C1 . . 120.5(7) ?
N1 C1 H1A . . 109.5 ?
N1 C1 H1B . . 109.5 ?
H1A C1 H1B . . 109.5 ?
N1 C1 H1C . . 109.5 ?
H1A C1 H1C . . 109.5 ?
H1B C1 H1C . . 109.5 ?
N1 C2 C4 . . 121.0(7) ?
N1 C2 H2 . . 119.5 ?
C4 C2 H2 . . 119.5 ?
N1 C3 C5 . . 120.9(7) ?
N1 C3 H3 . . 119.5 ?
C5 C3 H3 . . 119.5 ?
C2 C4 C6 . . 121.0(6) ?
C2 C4 H4 . . 119.5 ?
C6 C4 H4 . . 119.5 ?
C6 C5 C3 . . 121.6(7) ?
C6 C5 H5 . . 119.2 ?
C3 C5 H5 . . 119.2 ?
C5 C6 C4 . . 115.9(6) ?
C5 C6 C6 . 2_666 122.1(7) ?
C4 C6 C6 . 2_666 122.1(7) ?

loop_
_geom_bond_atom_site_label_1
_geom_bond_atom_site_label_2
_geom_bond_site_symmetry_2
_geom_bond_distance
_geom_bond_publ_flag
I1 I2 . 2.9341(8) y
I2 I3 . 2.9061(8) y
N1 C2 . 1.314(9) ?
N1 C3 . 1.317(9) ?
N1 C1 . 1.467(9) ?
C1 H1A . 0.9600 ?
C1 H1B . 0.9600 ?
C1 H1C . 0.9600 ?
C2 C4 . 1.370(10) ?
C2 H2 . 0.9300 ?
C3 C5 . 1.364(10) ?
C3 H3 . 0.9300 ?
C4 C6 . 1.371(8) ?
C4 H4 . 0.9300 ?
C5 C6 . 1.359(9) ?
C5 H5 . 0.9300 ?
C6 C6 2_666 1.464(12) ?

loop_
_geom_hbond_atom_site_label_D
_geom_hbond_atom_site_label_H
_geom_hbond_atom_site_label_A
_geom_hbond_site_symmetry_A
_geom_hbond_distance_DH
_geom_hbond_distance_HA
_geom_hbond_distance_DA
_geom_hbond_angle_DHA
C3 H3 I3 2_566 0.93 3.05 3.951(8) 162.8
C2 H2 I1 2_667 0.93 3.16 4.066(8) 164.4
C5 H5 I2 2_566 0.93 3.13 3.839(7) 134.5

loop_
_geom_torsion_atom_site_label_1
_geom_torsion_atom_site_label_2
_geom_torsion_atom_site_label_3
_geom_torsion_atom_site_label_4
_geom_torsion_site_symmetry_1
_geom_torsion_site_symmetry_2
_geom_torsion_site_symmetry_3
_geom_torsion_site_symmetry_4
_geom_torsion
_geom_torsion_publ_flag
C3 N1 C2 C4 . . . . 0.3(12) ?
C1 N1 C2 C4 . . . . 179.4(7) ?
C2 N1 C3 C5 . . . . 0.6(12) ?
C1 N1 C3 C5 . . . . -178.5(7) ?
N1 C2 C4 C6 . . . . -1.0(12) ?
N1 C3 C5 C6 . . . . -0.7(13) ?
C3 C5 C6 C4 . . . . 0.0(11) ?
C3 C5 C6 C6 . . . 2_666 -179.8(8) ?
C2 C4 C6 C5 . . . . 0.9(11) ?
C2 C4 C6 C6 . . . 2_666 -179.3(8) ?
